data_4119408
loop_
_publ_author_name
'Chun-I Lee'
'Jia Zhou'
'Oleg V. Ozerov'

_publ_section_title
;
 Catalytic Dehydrogenative Borylation of Terminal Alkynes by a SiNN Pincer
 Complex of Iridium
;
_journal_name_full 'Journal of the American Chemical Society'
_journal_page_first 3560
_journal_page_last 3566
_journal_paper_doi 10.1021/ja311682c
_journal_volume 135
_journal_year 2013
_chemical_formula_moiety 'C35 H52 B2 Ir N2 O4 Si'
_chemical_formula_sum 'C35 H52 B2 Ir N2 O4 Si'
_chemical_formula_weight 806.70
_chemical_name_common (SiNN)Ir(H)(Bpin)2
_chemical_name_systematic
; 
 ? 
;
_space_group_IT_number 15
_symmetry_cell_setting monoclinic
_symmetry_space_group_name_Hall '-C 2yc'
_symmetry_space_group_name_H-M 'C 1 2/c 1'
_atom_sites_solution_hydrogens geom
_atom_sites_solution_primary direct
_atom_sites_solution_secondary difmap
_audit_creation_method SHELXL-97
_cell_angle_alpha 90.00
_cell_angle_beta 118.485(19)
_cell_angle_gamma 90.00
_cell_formula_units_Z 8
_cell_length_a 24.991(5)
_cell_length_b 19.990(5)
_cell_length_c 20.615(5)
_cell_measurement_reflns_used 957
_cell_measurement_temperature 110(2)
_cell_measurement_theta_max 117.658
_cell_measurement_theta_min 5.952
_cell_volume 9052(4)
_computing_cell_refinement 'CELL-NOW (Sheldrick, 2003) and SAINT (BRUKER-NONIUS, 2003)'
_computing_data_collection 'FRAMBO (BRUKER-NONIUS, 2003)'
_computing_data_reduction 'Bruker SAINT'
_computing_molecular_graphics 'X-SEED (Barbour, 2001)'
_computing_publication_material 'Bruker SHELXTL'
_computing_structure_refinement 'SHELXL-97 (Sheldrick, 2008)'
_computing_structure_solution 'SHELXS-97 (Sheldrick, 2008)'
_diffrn_ambient_temperature 110(2)
_diffrn_measured_fraction_theta_full 0.994
_diffrn_measured_fraction_theta_max 0.994
_diffrn_measurement_device_type 'BRUKER GADDS D8 Discover'
_diffrn_measurement_method 'phi and omega scans'
_diffrn_radiation_monochromator graphite
_diffrn_radiation_source 'fine-focus sealed tube'
_diffrn_radiation_type CuK\a
_diffrn_radiation_wavelength 1.54178
_diffrn_reflns_av_R_equivalents 0.0652
_diffrn_reflns_av_sigmaI/netI 0.0531
_diffrn_reflns_limit_h_max 27
_diffrn_reflns_limit_h_min -27
_diffrn_reflns_limit_k_max 22
_diffrn_reflns_limit_k_min -22
_diffrn_reflns_limit_l_max 23
_diffrn_reflns_limit_l_min -23
_diffrn_reflns_number 33219
_diffrn_reflns_theta_full 59.89
_diffrn_reflns_theta_max 59.89
_diffrn_reflns_theta_min 2.99
_diffrn_standards_decay_% 0
_diffrn_standards_interval_count 0
_diffrn_standards_number 0
_exptl_absorpt_coefficient_mu 6.204
_exptl_absorpt_correction_T_max 0.7072
_exptl_absorpt_correction_T_min 0.4014
_exptl_absorpt_correction_type multi-scan
_exptl_absorpt_process_details sadabs
_exptl_crystal_colour purple
_exptl_crystal_density_diffrn 1.184
_exptl_crystal_density_meas 0
_exptl_crystal_description plate
_exptl_crystal_F_000 3272
_exptl_crystal_size_max 0.18
_exptl_crystal_size_mid 0.15
_exptl_crystal_size_min 0.06
_platon_squeeze_details ' '
_refine_diff_density_max 0.911
_refine_diff_density_min -0.547
_refine_diff_density_rms 0.090
_refine_ls_extinction_method none
_refine_ls_goodness_of_fit_ref 0.966
_refine_ls_hydrogen_treatment constr
_refine_ls_matrix_type full
_refine_ls_number_parameters 406
_refine_ls_number_reflns 6663
_refine_ls_number_restraints 0
_refine_ls_restrained_S_all 0.966
_refine_ls_R_factor_all 0.0508
_refine_ls_R_factor_gt 0.0345
_refine_ls_shift/su_max 0.001
_refine_ls_shift/su_mean 0.000
_refine_ls_structure_factor_coef Fsqd
_refine_ls_weighting_details 'calc w=1/[\s^2^(Fo^2^)+(0.0484P)^2^+0.0000P] where P=(Fo^2^+2Fc^2^)/3'
_refine_ls_weighting_scheme calc
_refine_ls_wR_factor_gt 0.0789
_refine_ls_wR_factor_ref 0.0829
_reflns_number_gt 5031
_reflns_number_total 6663
_reflns_threshold_expression >2sigma(I)
_cod_data_source_file ja311682c_si_002.cif
_cod_data_source_block oz345
_cod_database_code 4119408

loop_
_symmetry_equiv_pos_as_xyz
'x, y, z'
'-x, y, -z+1/2'
'x+1/2, y+1/2, z'
'-x+1/2, y+1/2, -z+1/2'
'-x, -y, -z'
'x, -y, z-1/2'
'-x+1/2, -y+1/2, -z'
'x+1/2, -y+1/2, z-1/2'

loop_
_atom_site_label
_atom_site_type_symbol
_atom_site_fract_x
_atom_site_fract_y
_atom_site_fract_z
_atom_site_U_iso_or_equiv
_atom_site_adp_type
_atom_site_occupancy
_atom_site_symmetry_multiplicity
_atom_site_calc_flag
_atom_site_refinement_flags
Ir1 Ir 0.132684(9) 0.067901(9) 0.187764(12) 0.03041(9) Uani 1 1 d .
Si1 Si 0.20953(6) 0.09866(6) 0.15404(8) 0.0331(3) Uani 1 1 d .
N1 N 0.11607(17) 0.16951(18) 0.1684(2) 0.0343(10) Uani 1 1 d .
N2 N 0.09926(18) 0.09274(18) 0.2615(2) 0.0343(10) Uani 1 1 d .
B1 B 0.0988(3) -0.0283(3) 0.1598(3) 0.0331(13) Uani 1 1 d .
B2 B 0.1912(3) -0.0045(3) 0.2561(3) 0.0337(14) Uani 1 1 d .
O1 O 0.11304(16) -0.07653(15) 0.1228(2) 0.0422(9) Uani 1 1 d .
O2 O 0.04875(16) -0.04663(16) 0.1669(2) 0.0475(10) Uani 1 1 d .
O3 O 0.24294(15) -0.02495(15) 0.25452(19) 0.0397(8) Uani 1 1 d .
O4 O 0.18850(16) -0.03107(17) 0.3157(2) 0.0449(9) Uani 1 1 d .
C1 C 0.1024(2) 0.2021(2) 0.2176(3) 0.0353(12) Uani 1 1 d .
C2 C 0.1009(2) 0.2709(2) 0.2278(3) 0.0419(13) Uani 1 1 d .
H2A H 0.1101 0.3001 0.1994 0.050 Uiso 1 1 calc R
C3 C 0.0857(3) 0.2970(3) 0.2806(3) 0.0522(15) Uani 1 1 d .
C4 C 0.0856(3) 0.3740(2) 0.2875(4) 0.069(2) Uani 1 1 d .
H4C H 0.0749 0.3858 0.3249 0.103 Uiso 1 1 calc R
H4B H 0.0566 0.3929 0.2412 0.103 Uiso 1 1 calc R
H4A H 0.1255 0.3910 0.3008 0.103 Uiso 1 1 calc R
C5 C 0.0706(3) 0.2567(2) 0.3214(3) 0.0505(15) Uani 1 1 d .
H5A H 0.0586 0.2751 0.3539 0.061 Uiso 1 1 calc R
C6 C 0.0730(2) 0.1864(2) 0.3153(3) 0.0437(13) Uani 1 1 d .
C7 C 0.0916(2) 0.1598(2) 0.2660(3) 0.0351(12) Uani 1 1 d .
C8 C 0.0570(2) 0.1397(3) 0.3543(3) 0.0492(14) Uani 1 1 d .
H8A H 0.0430 0.1549 0.3861 0.059 Uiso 1 1 calc R
C9 C 0.0616(2) 0.0728(2) 0.3463(3) 0.0411(13) Uani 1 1 d .
H9A H 0.0497 0.0423 0.3710 0.049 Uiso 1 1 calc R
C10 C 0.0845(2) 0.0508(2) 0.3000(3) 0.0387(13) Uani 1 1 d .
H10A H 0.0896 0.0052 0.2961 0.046 Uiso 1 1 calc R
C11 C 0.1247(2) 0.2022(2) 0.1136(3) 0.0323(11) Uani 1 1 d .
C12 C 0.1689(2) 0.1751(2) 0.0972(3) 0.0330(12) Uani 1 1 d .
C13 C 0.1757(2) 0.2030(2) 0.0401(3) 0.0361(12) Uani 1 1 d .
H13A H 0.2051 0.1853 0.0296 0.043 Uiso 1 1 calc R
C14 C 0.1404(2) 0.2568(2) -0.0026(3) 0.0401(13) Uani 1 1 d .
C15 C 0.1469(3) 0.2836(2) -0.0666(3) 0.0478(14) Uani 1 1 d .
H15A H 0.1191 0.3201 -0.0889 0.072 Uiso 1 1 calc R
H15B H 0.1380 0.2487 -0.1024 0.072 Uiso 1 1 calc R
H15C H 0.1879 0.2990 -0.0494 0.072 Uiso 1 1 calc R
C16 C 0.0968(2) 0.2823(2) 0.0147(3) 0.0428(13) Uani 1 1 d .
H16A H 0.0726 0.3179 -0.0126 0.051 Uiso 1 1 calc R
C17 C 0.0887(2) 0.2556(2) 0.0721(3) 0.0405(13) Uani 1 1 d .
H17A H 0.0593 0.2733 0.0825 0.049 Uiso 1 1 calc R
C18 C 0.2800(2) 0.1276(2) 0.2400(3) 0.0402(13) Uani 1 1 d .
H18A H 0.3032 0.0876 0.2654 0.048 Uiso 1 1 calc R
C19 C 0.3203(2) 0.1698(3) 0.2181(3) 0.0499(14) Uani 1 1 d .
H19A H 0.3561 0.1839 0.2617 0.075 Uiso 1 1 calc R
H19C H 0.2980 0.2083 0.1908 0.075 Uiso 1 1 calc R
H19B H 0.3321 0.1434 0.1880 0.075 Uiso 1 1 calc R
C20 C 0.2674(2) 0.1665(3) 0.2947(3) 0.0486(14) Uani 1 1 d .
H20C H 0.3053 0.1788 0.3366 0.073 Uiso 1 1 calc R
H20B H 0.2443 0.1392 0.3106 0.073 Uiso 1 1 calc R
H20A H 0.2447 0.2062 0.2714 0.073 Uiso 1 1 calc R
C21 C 0.2334(2) 0.0469(2) 0.0949(3) 0.0417(13) Uani 1 1 d .
H21A H 0.2497 0.0796 0.0734 0.050 Uiso 1 1 calc R
C22 C 0.1798(2) 0.0156(3) 0.0293(3) 0.0473(14) Uani 1 1 d .
H22A H 0.1941 -0.0097 0.0010 0.071 Uiso 1 1 calc R
H22B H 0.1528 0.0502 -0.0011 0.071 Uiso 1 1 calc R
H22C H 0.1585 -0.0135 0.0462 0.071 Uiso 1 1 calc R
C23 C 0.2848(3) -0.0027(3) 0.1346(3) 0.0622(17) Uani 1 1 d .
H23C H 0.2930 -0.0255 0.0992 0.093 Uiso 1 1 calc R
H23B H 0.2732 -0.0348 0.1603 0.093 Uiso 1 1 calc R
H23A H 0.3207 0.0206 0.1692 0.093 Uiso 1 1 calc R
C24 C 0.2735(2) -0.0761(2) 0.3113(3) 0.0386(12) Uani 1 1 d .
C25 C 0.3416(2) -0.0635(2) 0.3448(3) 0.0482(14) Uani 1 1 d .
H25A H 0.3546 -0.0736 0.3090 0.072 Uiso 1 1 calc R
H25B H 0.3630 -0.0915 0.3874 0.072 Uiso 1 1 calc R
H25C H 0.3500 -0.0174 0.3592 0.072 Uiso 1 1 calc R
C26 C 0.2567(2) -0.1435(2) 0.2744(3) 0.0450(14) Uani 1 1 d .
H26A H 0.2749 -0.1489 0.2429 0.068 Uiso 1 1 calc R
H26B H 0.2132 -0.1467 0.2455 0.068 Uiso 1 1 calc R
H26C H 0.2712 -0.1780 0.3113 0.068 Uiso 1 1 calc R
C27 C 0.2466(2) -0.0616(3) 0.3646(3) 0.0436(13) Uani 1 1 d .
C28 C 0.2831(3) -0.0103(3) 0.4238(3) 0.0666(18) Uani 1 1 d .
H28A H 0.2644 -0.0034 0.4546 0.100 Uiso 1 1 calc R
H28B H 0.2840 0.0312 0.4009 0.100 Uiso 1 1 calc R
H28C H 0.3239 -0.0263 0.4534 0.100 Uiso 1 1 calc R
C29 C 0.2343(3) -0.1245(3) 0.3978(4) 0.0658(18) Uani 1 1 d .
H29A H 0.2180 -0.1120 0.4298 0.099 Uiso 1 1 calc R
H29B H 0.2717 -0.1486 0.4255 0.099 Uiso 1 1 calc R
H29C H 0.2056 -0.1525 0.3588 0.099 Uiso 1 1 calc R
C30 C 0.0335(2) -0.1160(2) 0.1419(3) 0.0428(14) Uani 1 1 d .
C31 C 0.0638(3) -0.1590(3) 0.2107(4) 0.0640(18) Uani 1 1 d .
H31A H 0.0444 -0.1516 0.2406 0.096 Uiso 1 1 calc R
H31B H 0.1061 -0.1474 0.2382 0.096 Uiso 1 1 calc R
H31C H 0.0600 -0.2053 0.1968 0.096 Uiso 1 1 calc R
C32 C -0.0352(3) -0.1225(3) 0.1041(4) 0.0680(19) Uani 1 1 d .
H32A H -0.0492 -0.1173 0.1399 0.102 Uiso 1 1 calc R
H32B H -0.0468 -0.1659 0.0816 0.102 Uiso 1 1 calc R
H32C H -0.0532 -0.0886 0.0670 0.102 Uiso 1 1 calc R
C33 C 0.0615(2) -0.1233(2) 0.0902(3) 0.0419(13) Uani 1 1 d .
C34 C 0.0205(3) -0.1005(3) 0.0119(3) 0.0701(19) Uani 1 1 d .
H34A H 0.0408 -0.1070 -0.0171 0.105 Uiso 1 1 calc R
H34B H 0.0111 -0.0540 0.0119 0.105 Uiso 1 1 calc R
H34C H -0.0165 -0.1261 -0.0089 0.105 Uiso 1 1 calc R
C35 C 0.0860(3) -0.1928(3) 0.0890(4) 0.0651(18) Uani 1 1 d .
H35A H 0.1020 -0.1934 0.0550 0.098 Uiso 1 1 calc R
H35B H 0.0536 -0.2250 0.0737 0.098 Uiso 1 1 calc R
H35C H 0.1176 -0.2040 0.1375 0.098 Uiso 1 1 calc R

loop_
_atom_site_aniso_label
_atom_site_aniso_U_11
_atom_site_aniso_U_22
_atom_site_aniso_U_33
_atom_site_aniso_U_23
_atom_site_aniso_U_13
_atom_site_aniso_U_12
Ir1 0.03325(13) 0.02341(12) 0.03501(14) 0.00114(11) 0.01663(10) -0.00018(10)
Si1 0.0351(8) 0.0293(7) 0.0364(8) 0.0020(7) 0.0182(7) -0.0010(6)
N1 0.038(3) 0.023(2) 0.039(3) 0.006(2) 0.017(2) 0.0052(17)
N2 0.039(3) 0.026(2) 0.042(3) -0.002(2) 0.022(2) -0.0040(17)
B1 0.032(3) 0.025(3) 0.035(3) 0.005(3) 0.010(3) -0.003(2)
B2 0.040(4) 0.025(3) 0.037(3) -0.001(3) 0.019(3) 0.000(2)
O1 0.051(2) 0.0341(19) 0.048(2) -0.0114(18) 0.0288(19) -0.0121(16)
O2 0.051(2) 0.0371(19) 0.063(3) -0.0168(19) 0.034(2) -0.0139(16)
O3 0.046(2) 0.0362(19) 0.041(2) 0.0059(18) 0.0244(18) 0.0085(16)
O4 0.050(2) 0.043(2) 0.052(2) 0.017(2) 0.032(2) 0.0152(17)
C1 0.032(3) 0.032(3) 0.044(3) -0.002(3) 0.020(3) -0.004(2)
C2 0.043(3) 0.023(2) 0.062(4) 0.002(3) 0.028(3) 0.003(2)
C3 0.058(4) 0.034(3) 0.073(4) -0.005(3) 0.038(4) 0.002(3)
C4 0.101(5) 0.030(3) 0.111(6) -0.009(4) 0.079(5) -0.001(3)
C5 0.061(4) 0.038(3) 0.069(4) -0.002(3) 0.045(4) 0.004(3)
C6 0.051(4) 0.035(3) 0.052(3) -0.003(3) 0.030(3) 0.003(2)
C7 0.028(3) 0.031(3) 0.048(3) 0.000(3) 0.019(3) 0.001(2)
C8 0.052(4) 0.055(4) 0.049(4) 0.005(3) 0.031(3) 0.007(3)
C9 0.048(3) 0.038(3) 0.045(3) 0.007(3) 0.028(3) 0.006(3)
C10 0.042(3) 0.033(3) 0.041(3) 0.005(3) 0.019(3) 0.001(2)
C11 0.030(3) 0.028(2) 0.034(3) -0.004(2) 0.012(2) -0.008(2)
C12 0.033(3) 0.030(3) 0.032(3) -0.004(2) 0.012(2) -0.007(2)
C13 0.039(3) 0.030(3) 0.035(3) -0.001(3) 0.014(3) -0.008(2)
C14 0.050(3) 0.030(3) 0.036(3) -0.005(3) 0.017(3) -0.012(2)
C15 0.058(4) 0.037(3) 0.040(3) 0.008(3) 0.017(3) -0.004(3)
C16 0.044(3) 0.023(3) 0.043(3) 0.006(3) 0.006(3) -0.004(2)
C17 0.045(3) 0.026(3) 0.050(3) 0.004(3) 0.022(3) -0.003(2)
C18 0.037(3) 0.037(3) 0.045(3) 0.006(3) 0.019(3) -0.002(2)
C19 0.043(3) 0.050(3) 0.049(4) 0.007(3) 0.016(3) -0.009(3)
C20 0.047(4) 0.049(3) 0.050(4) 0.001(3) 0.024(3) -0.007(3)
C21 0.044(3) 0.040(3) 0.043(3) 0.006(3) 0.022(3) 0.004(2)
C22 0.053(4) 0.046(3) 0.048(3) -0.005(3) 0.029(3) 0.000(3)
C23 0.071(4) 0.067(4) 0.060(4) 0.009(4) 0.040(4) 0.021(3)
C24 0.043(3) 0.031(3) 0.038(3) 0.006(3) 0.017(3) 0.009(2)
C25 0.045(3) 0.043(3) 0.058(4) 0.001(3) 0.026(3) 0.007(3)
C26 0.044(3) 0.033(3) 0.060(4) -0.001(3) 0.027(3) 0.003(2)
C27 0.046(3) 0.045(3) 0.042(3) 0.012(3) 0.023(3) 0.012(3)
C28 0.065(4) 0.087(5) 0.050(4) -0.006(4) 0.028(4) 0.018(4)
C29 0.071(5) 0.069(4) 0.067(4) 0.031(4) 0.041(4) 0.024(3)
C30 0.040(3) 0.026(3) 0.059(4) -0.003(3) 0.021(3) -0.007(2)
C31 0.076(5) 0.056(4) 0.081(5) 0.010(4) 0.054(4) -0.007(3)
C32 0.047(4) 0.058(4) 0.095(5) -0.024(4) 0.030(4) -0.015(3)
C33 0.048(3) 0.032(3) 0.043(3) -0.008(3) 0.020(3) -0.016(2)
C34 0.080(5) 0.069(4) 0.041(4) -0.006(4) 0.013(4) -0.019(4)
C35 0.078(5) 0.050(3) 0.084(5) -0.022(4) 0.052(4) -0.011(3)

loop_
_atom_type_symbol
_atom_type_description
_atom_type_scat_dispersion_real
_atom_type_scat_dispersion_imag
_atom_type_scat_source
C C 0.0181 0.0091 'International Tables Vol C Tables 4.2.6.8 and 6.1.1.4'
H H 0.0000 0.0000 'International Tables Vol C Tables 4.2.6.8 and 6.1.1.4'
B B 0.0090 0.0039 'International Tables Vol C Tables 4.2.6.8 and 6.1.1.4'
N N 0.0311 0.0180 'International Tables Vol C Tables 4.2.6.8 and 6.1.1.4'
O O 0.0492 0.0322 'International Tables Vol C Tables 4.2.6.8 and 6.1.1.4'
Si Si 0.2541 0.3302 'International Tables Vol C Tables 4.2.6.8 and 6.1.1.4'
Ir Ir -4.7710 6.5667 'International Tables Vol C Tables 4.2.6.8 and 6.1.1.4'

loop_
_geom_angle_atom_site_label_1
_geom_angle_atom_site_label_2
_geom_angle_atom_site_label_3
_geom_angle
B2 Ir1 B1 66.5(2)
B2 Ir1 N1 146.16(19)
B1 Ir1 N1 147.0(2)
B2 Ir1 N2 93.93(19)
B1 Ir1 N2 99.75(19)
N1 Ir1 N2 78.25(15)
B2 Ir1 Si1 88.45(16)
B1 Ir1 Si1 115.63(17)
N1 Ir1 Si1 78.99(11)
N2 Ir1 Si1 142.11(11)
C18 Si1 C12 108.5(2)
C18 Si1 C21 109.2(2)
C12 Si1 C21 106.3(2)
C18 Si1 Ir1 108.70(16)
C12 Si1 Ir1 96.75(15)
C21 Si1 Ir1 125.67(17)
C1 N1 C11 123.9(4)
C1 N1 Ir1 114.8(3)
C11 N1 Ir1 121.0(3)
C10 N2 C7 119.7(4)
C10 N2 Ir1 127.0(3)
C7 N2 Ir1 113.3(3)
O2 B1 O1 111.1(4)
O2 B1 Ir1 119.3(4)
O1 B1 Ir1 128.8(4)
O4 B2 O3 110.8(4)
O4 B2 Ir1 124.2(4)
O3 B2 Ir1 124.3(4)
B1 O1 C33 107.3(4)
B1 O2 C30 108.2(4)
B2 O3 C24 109.1(4)
B2 O4 C27 109.0(4)
N1 C1 C2 127.8(5)
N1 C1 C7 115.4(4)
C2 C1 C7 116.8(5)
C1 C2 C3 121.2(5)
C1 C2 H2A 119.4
C3 C2 H2A 119.4
C5 C3 C2 121.4(5)
C5 C3 C4 121.7(5)
C2 C3 C4 116.8(5)
C3 C4 H4C 109.5
C3 C4 H4B 109.5
H4C C4 H4B 109.5
C3 C4 H4A 109.5
H4C C4 H4A 109.5
H4B C4 H4A 109.5
C3 C5 C6 120.2(5)
C3 C5 H5A 119.9
C6 C5 H5A 119.9
C8 C6 C7 116.3(4)
C8 C6 C5 124.9(5)
C7 C6 C5 118.8(5)
N2 C7 C6 121.7(4)
N2 C7 C1 117.2(4)
C6 C7 C1 121.2(4)
C9 C8 C6 121.4(5)
C9 C8 H8A 119.3
C6 C8 H8A 119.3
C8 C9 C10 118.5(5)
C8 C9 H9A 120.8
C10 C9 H9A 120.8
N2 C10 C9 122.2(4)
N2 C10 H10A 118.9
C9 C10 H10A 118.9
C17 C11 C12 119.8(4)
C17 C11 N1 123.1(4)
C12 C11 N1 116.9(4)
C13 C12 C11 118.5(4)
C13 C12 Si1 127.0(4)
C11 C12 Si1 114.3(3)
C12 C13 C14 123.1(5)
C12 C13 H13A 118.4
C14 C13 H13A 118.4
C16 C14 C13 117.0(5)
C16 C14 C15 121.3(5)
C13 C14 C15 121.6(5)
C14 C15 H15A 109.5
C14 C15 H15B 109.5
H15A C15 H15B 109.5
C14 C15 H15C 109.5
H15A C15 H15C 109.5
H15B C15 H15C 109.5
C14 C16 C17 121.5(5)
C14 C16 H16A 119.2
C17 C16 H16A 119.2
C11 C17 C16 120.0(5)
C11 C17 H17A 120.0
C16 C17 H17A 120.0
C20 C18 C19 109.5(4)
C20 C18 Si1 114.8(4)
C19 C18 Si1 109.9(4)
C20 C18 H18A 107.4
C19 C18 H18A 107.4
Si1 C18 H18A 107.4
C18 C19 H19A 109.5
C18 C19 H19C 109.5
H19A C19 H19C 109.5
C18 C19 H19B 109.5
H19A C19 H19B 109.5
H19C C19 H19B 109.5
C18 C20 H20C 109.5
C18 C20 H20B 109.5
H20C C20 H20B 109.5
C18 C20 H20A 109.5
H20C C20 H20A 109.5
H20B C20 H20A 109.5
C22 C21 C23 111.9(4)
C22 C21 Si1 112.6(4)
C23 C21 Si1 117.0(4)
C22 C21 H21A 104.6
C23 C21 H21A 104.6
Si1 C21 H21A 104.6
C21 C22 H22A 109.5
C21 C22 H22B 109.5
H22A C22 H22B 109.5
C21 C22 H22C 109.5
H22A C22 H22C 109.5
H22B C22 H22C 109.5
C21 C23 H23C 109.5
C21 C23 H23B 109.5
H23C C23 H23B 109.5
C21 C23 H23A 109.5
H23C C23 H23A 109.5
H23B C23 H23A 109.5
O3 C24 C26 107.9(4)
O3 C24 C25 106.9(4)
C26 C24 C25 111.1(4)
O3 C24 C27 101.4(4)
C26 C24 C27 114.3(4)
C25 C24 C27 114.3(4)
C24 C25 H25A 109.5
C24 C25 H25B 109.5
H25A C25 H25B 109.5
C24 C25 H25C 109.5
H25A C25 H25C 109.5
H25B C25 H25C 109.5
C24 C26 H26A 109.5
C24 C26 H26B 109.5
H26A C26 H26B 109.5
C24 C26 H26C 109.5
H26A C26 H26C 109.5
H26B C26 H26C 109.5
O4 C27 C28 107.0(4)
O4 C27 C29 108.0(4)
C28 C27 C29 111.5(5)
O4 C27 C24 102.3(4)
C28 C27 C24 113.3(5)
C29 C27 C24 113.9(4)
C27 C28 H28A 109.5
C27 C28 H28B 109.5
H28A C28 H28B 109.5
C27 C28 H28C 109.5
H28A C28 H28C 109.5
H28B C28 H28C 109.5
C27 C29 H29A 109.5
C27 C29 H29B 109.5
H29A C29 H29B 109.5
C27 C29 H29C 109.5
H29A C29 H29C 109.5
H29B C29 H29C 109.5
O2 C30 C32 107.7(4)
O2 C30 C31 106.1(4)
C32 C30 C31 111.7(5)
O2 C30 C33 101.9(4)
C32 C30 C33 114.5(5)
C31 C30 C33 113.9(4)
C30 C31 H31A 109.5
C30 C31 H31B 109.5
H31A C31 H31B 109.5
C30 C31 H31C 109.5
H31A C31 H31C 109.5
H31B C31 H31C 109.5
C30 C32 H32A 109.5
C30 C32 H32B 109.5
H32A C32 H32B 109.5
C30 C32 H32C 109.5
H32A C32 H32C 109.5
H32B C32 H32C 109.5
O1 C33 C34 107.2(4)
O1 C33 C35 108.4(4)
C34 C33 C35 109.3(5)
O1 C33 C30 102.2(4)
C34 C33 C30 114.3(5)
C35 C33 C30 114.7(4)
C33 C34 H34A 109.5
C33 C34 H34B 109.5
H34A C34 H34B 109.5
C33 C34 H34C 109.5
H34A C34 H34C 109.5
H34B C34 H34C 109.5
C33 C35 H35A 109.5
C33 C35 H35B 109.5
H35A C35 H35B 109.5
C33 C35 H35C 109.5
H35A C35 H35C 109.5
H35B C35 H35C 109.5

loop_
_geom_bond_atom_site_label_1
_geom_bond_atom_site_label_2
_geom_bond_distance
Ir1 B2 2.062(6)
Ir1 B1 2.069(5)
Ir1 N1 2.073(4)
Ir1 N2 2.114(4)
Ir1 Si1 2.4130(14)
Si1 C18 1.897(5)
Si1 C12 1.898(5)
Si1 C21 1.900(5)
N1 C1 1.377(6)
N1 C11 1.409(6)
N2 C10 1.321(6)
N2 C7 1.362(6)
B1 O2 1.377(6)
B1 O1 1.377(6)
B2 O4 1.371(6)
B2 O3 1.371(6)
O1 C33 1.471(6)
O2 C30 1.465(6)
O3 C24 1.465(6)
O4 C27 1.449(6)
C1 C2 1.394(6)
C1 C7 1.429(7)
C2 C3 1.412(7)
C2 H2A 0.9300
C3 C5 1.342(7)
C3 C4 1.546(7)
C4 H4C 0.9600
C4 H4B 0.9600
C4 H4A 0.9600
C5 C6 1.415(7)
C5 H5A 0.9300
C6 C8 1.408(7)
C6 C7 1.409(7)
C8 C9 1.359(7)
C8 H8A 0.9300
C9 C10 1.398(7)
C9 H9A 0.9300
C10 H10A 0.9300
C11 C17 1.395(7)
C11 C12 1.407(6)
C12 C13 1.385(6)
C13 C14 1.404(7)
C13 H13A 0.9300
C14 C16 1.393(7)
C14 C15 1.503(7)
C15 H15A 0.9600
C15 H15B 0.9600
C15 H15C 0.9600
C16 C17 1.398(7)
C16 H16A 0.9300
C17 H17A 0.9300
C18 C20 1.522(7)
C18 C19 1.538(7)
C18 H18A 0.9800
C19 H19A 0.9600
C19 H19C 0.9600
C19 H19B 0.9600
C20 H20C 0.9600
C20 H20B 0.9600
C20 H20A 0.9600
C21 C22 1.511(7)
C21 C23 1.517(7)
C21 H21A 0.9800
C22 H22A 0.9600
C22 H22B 0.9600
C22 H22C 0.9600
C23 H23C 0.9600
C23 H23B 0.9600
C23 H23A 0.9600
C24 C26 1.506(7)
C24 C25 1.522(7)
C24 C27 1.564(7)
C25 H25A 0.9600
C25 H25B 0.9600
C25 H25C 0.9600
C26 H26A 0.9600
C26 H26B 0.9600
C26 H26C 0.9600
C27 C28 1.521(8)
C27 C29 1.531(7)
C28 H28A 0.9600
C28 H28B 0.9600
C28 H28C 0.9600
C29 H29A 0.9600
C29 H29B 0.9600
C29 H29C 0.9600
C30 C32 1.515(7)
C30 C31 1.517(8)
C30 C33 1.535(7)
C31 H31A 0.9600
C31 H31B 0.9600
C31 H31C 0.9600
C32 H32A 0.9600
C32 H32B 0.9600
C32 H32C 0.9600
C33 C34 1.512(8)
C33 C35 1.523(7)
C34 H34A 0.9600
C34 H34B 0.9600
C34 H34C 0.9600
C35 H35A 0.9600
C35 H35B 0.9600
C35 H35C 0.9600

loop_
_platon_squeeze_void_nr
_platon_squeeze_void_average_x
_platon_squeeze_void_average_y
_platon_squeeze_void_average_z
_platon_squeeze_void_volume
_platon_squeeze_void_count_electrons
1 0.415 -0.090 0.020 2551.9 500.3
